data_4135571
loop_
_publ_author_name
'Xu, Maotong'
'Qu, Zheng-Wang'
'Grimme, Stefan'
'Stephan, Douglas W.'

_publ_section_title
;
 Lithium Dicyclohexylamide in Transition-Metal-Free Fischer-Tropsch
 Chemistry.
;
_journal_issue 2
_journal_name_full 'Journal of the American Chemical Society'
_journal_page_first 634
_journal_page_last 638
_journal_paper_doi 10.1021/jacs.0c11482
_journal_volume 143
_journal_year 2021
_chemical_formula_moiety 'C26 H46 N2 O2'
_chemical_formula_sum 'C26 H46 N2 O2'
_chemical_formula_weight 418.67
_space_group_crystal_system triclinic
_space_group_IT_number 2
_space_group_name_Hall '-P 1'
_space_group_name_H-M_alt 'P -1'
_symmetry_Int_Tables_number 2
_audit_creation_date 2019-10-07
_audit_creation_method
;
Olex2 1.2
(compiled 2018.05.29 svn.r3508 for OlexSys, GUI svn.r5506)
;
_cell_angle_alpha 112.478(5)
_cell_angle_beta 91.182(6)
_cell_angle_gamma 115.343(5)
_cell_formula_units_Z 2
_cell_length_a 10.3158(11)
_cell_length_b 10.9502(11)
_cell_length_c 13.2446(15)
_cell_measurement_reflns_used 7014
_cell_measurement_temperature 150
_cell_measurement_theta_max 27.40
_cell_measurement_theta_min 2.32
_cell_volume 1218.6(2)
_computing_molecular_graphics 'Olex2 (Dolomanov et al., 2009)'
_computing_publication_material 'Olex2 (Dolomanov et al., 2009)'
_computing_structure_refinement 'olex2.refine (Bourhis et al., 2015)'
_diffrn_ambient_temperature 150
_diffrn_measured_fraction_theta_full 0.9955
_diffrn_measured_fraction_theta_max 0.9955
_diffrn_measurement_device_type 'Bruker APEX-II CCD'
_diffrn_measurement_method '\f and \w scans'
_diffrn_radiation_type 'Mo K\a'
_diffrn_radiation_wavelength 0.71073
_diffrn_reflns_av_R_equivalents 0.0276
_diffrn_reflns_av_unetI/netI 0.0304
_diffrn_reflns_limit_h_max 12
_diffrn_reflns_limit_h_min -13
_diffrn_reflns_limit_k_max 13
_diffrn_reflns_limit_k_min -14
_diffrn_reflns_limit_l_max 16
_diffrn_reflns_limit_l_min -16
_diffrn_reflns_number 18508
_diffrn_reflns_theta_full 27.1028
_diffrn_reflns_theta_max 27.10
_diffrn_reflns_theta_min 3.16
_diffrn_standards_number 0
_exptl_absorpt_coefficient_mu 0.071
_exptl_absorpt_correction_T_max 0.7456
_exptl_absorpt_correction_T_min 0.7103
_exptl_absorpt_correction_type none
_exptl_absorpt_process_details
;
SADABS-2014/5 (Bruker,2014/5) was used for absorption correction.
wR2(int) was 0.0507 before and 0.0410 after correction.
The Ratio of minimum to maximum transmission is 0.9527.
The \l/2 correction factor is 0.00150.
;
_exptl_crystal_colour colourless
_exptl_crystal_density_diffrn 1.1409
_exptl_crystal_description shard
_exptl_crystal_F_000 464.1828
_exptl_crystal_size_max 0.03
_exptl_crystal_size_mid 0.02
_exptl_crystal_size_min 0.02
_refine_diff_density_max 0.6835
_refine_diff_density_min -0.7054
_refine_diff_density_rms 0.0534
_refine_ls_d_res_high 0.7800
_refine_ls_d_res_low 6.4404
_refine_ls_goodness_of_fit_ref 1.0313
_refine_ls_hydrogen_treatment constr
_refine_ls_matrix_type full
_refine_ls_number_constraints 72
_refine_ls_number_parameters 271
_refine_ls_number_reflns 5355
_refine_ls_number_restraints 0
_refine_ls_restrained_S_all 1.0313
_refine_ls_R_factor_all 0.0614
_refine_ls_R_factor_gt 0.0452
_refine_ls_shift/su_max 0.0000
_refine_ls_shift/su_mean 0.0000
_refine_ls_structure_factor_coef Fsqd
_refine_ls_weighting_details 'w=1/[\s^2^(Fo^2^)+(0.0574P)^2^+0.4643P] where P=(Fo^2^+2Fc^2^)/3'
_refine_ls_weighting_scheme calc
_refine_ls_wR_factor_gt 0.1146
_refine_ls_wR_factor_ref 0.1250
_reflns_Friedel_coverage 0.0
_reflns_limit_h_max 13
_reflns_limit_h_min -13
_reflns_limit_k_max 12
_reflns_limit_k_min -14
_reflns_limit_l_max 16
_reflns_limit_l_min 0
_reflns_number_gt 4142
_reflns_number_total 5355
_reflns_threshold_expression I>=2u(I)
_cod_data_source_file 1-f_a.cif
_cod_data_source_block f_a
_cod_database_code 4135571
_olex2_refinement_description
;
1. Fixed Uiso
 At 1.2 times of:
  All C(H) groups, All C(H,H) groups, All O(H) groups
2.a Ternary CH refined with riding coordinates:
 C0AA(H0AA), C44(H44), C38(H38), C4(H4), C51(H51)
2.b Secondary CH2 refined with riding coordinates:
 C39(H39a,H39b), C46(H46a,H46b), C13(H13a,H13b), C43(H43a,H43b), C45(H45a,
 H45b), C16(H16a,H16b), C17(H17a,H17b), C1(H1a,H1b), C5(H5a,H5b), C3(H3a,H3b),
 C49(H49a,H49b), C48(H48a,H48b), C2(H2a,H2b), C6(H6a,H6b), C40(H40a,H40b),
 C41(H41a,H41b), C42(H42a,H42b), C47(H47a,H47b), C30(H30a,H30b), C50(H50a,H50b)
2.c Tetrahedral OH refined with riding coordinates:
 O2(H2)
;
_olex2_submission_special_instructions 'No special instructions were received'

loop_
_space_group_symop_id
_space_group_symop_operation_xyz
1 x,y,z
2 -x,-y,-z

loop_
_atom_site_label
_atom_site_type_symbol
_atom_site_fract_x
_atom_site_fract_y
_atom_site_fract_z
_atom_site_U_iso_or_equiv
_atom_site_adp_type
_atom_site_occupancy
_atom_site_refinement_flags_posn
N1 N 0.31988(12) 0.87293(12) 0.20583(10) 0.0195(3) Uani 1.000000 .
N2 N 0.08454(12) 0.61436(12) 0.24546(9) 0.0180(2) Uani 1.000000 .
C0AA C 0.05338(15) 0.70370(14) 0.34794(11) 0.0201(3) Uani 1.000000 .
H0AA H 0.08207(15) 0.80100(14) 0.34726(11) 0.0241(3) Uiso 1.000000 R
C44 C 0.03067(15) 0.45432(14) 0.21849(12) 0.0204(3) Uani 1.000000 .
H44 H 0.02127(15) 0.44567(14) 0.28925(12) 0.0245(3) Uiso 1.000000 R
C38 C 0.39414(14) 0.77863(14) 0.17334(12) 0.0209(3) Uani 1.000000 .
H38 H 0.31719(14) 0.67390(14) 0.13636(12) 0.0251(4) Uiso 1.000000 R
C4 C 0.41510(15) 1.03794(14) 0.25987(12) 0.0215(3) Uani 1.000000 .
H4 H 0.51670(15) 1.05453(14) 0.26779(12) 0.0258(4) Uiso 1.000000 R
C39 C 0.48496(16) 0.80964(16) 0.08789(13) 0.0264(3) Uani 1.000000 .
H39a H 0.42117(16) 0.78961(16) 0.02240(13) 0.0317(4) Uiso 1.000000 R
H39b H 0.55829(16) 0.91449(16) 0.12027(13) 0.0317(4) Uiso 1.000000 R
C46 C -0.16851(18) 0.18661(16) 0.12676(14) 0.0310(4) Uani 1.000000 .
H46a H -0.17774(18) 0.18585(16) 0.19928(14) 0.0372(4) Uiso 1.000000 R
H46b H -0.26413(18) 0.11866(16) 0.07594(14) 0.0372(4) Uiso 1.000000 R
C13 C -0.10773(15) 0.64327(16) 0.35839(12) 0.0250(3) Uani 1.000000 .
H13a H -0.16899(15) 0.62473(16) 0.29217(12) 0.0300(4) Uiso 1.000000 R
H13b H -0.14048(15) 0.54912(16) 0.36375(12) 0.0300(4) Uiso 1.000000 R
C43 C 0.48639(17) 0.79611(18) 0.27423(14) 0.0293(3) Uani 1.000000 .
H43a H 0.55947(17) 0.90039(18) 0.31594(14) 0.0351(4) Uiso 1.000000 R
H43b H 0.42358(17) 0.76727(18) 0.32329(14) 0.0351(4) Uiso 1.000000 R
C45 C -0.12017(15) 0.34524(15) 0.13801(12) 0.0229(3) Uani 1.000000 .
H45a H -0.19191(15) 0.37709(15) 0.16611(12) 0.0275(4) Uiso 1.000000 R
H45b H -0.11477(15) 0.34560(15) 0.06509(12) 0.0275(4) Uiso 1.000000 R
C16 C -0.12354(18) 0.75646(18) 0.46241(13) 0.0336(4) Uani 1.000000 .
H16a H -0.09719(18) 0.84802(18) 0.45430(13) 0.0403(4) Uiso 1.000000 R
H16b H -0.22530(18) 0.71608(18) 0.46897(13) 0.0403(4) Uiso 1.000000 R
C17 C 0.15060(17) 0.73616(17) 0.45313(12) 0.0288(3) Uani 1.000000 .
H17a H 0.12425(17) 0.64326(17) 0.45913(12) 0.0345(4) Uiso 1.000000 R
H17b H 0.25259(17) 0.77773(17) 0.44721(12) 0.0345(4) Uiso 1.000000 R
C1 C 0.48832(19) 1.35520(16) 0.36507(15) 0.0346(4) Uani 1.000000 .
H1a H 0.39154(19) 1.34895(16) 0.36101(15) 0.0415(5) Uiso 1.000000 R
H1b H 0.56096(19) 1.46032(16) 0.40099(15) 0.0415(5) Uiso 1.000000 R
C5 C 0.40054(17) 1.11512(15) 0.18876(13) 0.0266(3) Uani 1.000000 .
H5a H 0.42056(17) 1.07090(15) 0.11609(13) 0.0320(4) Uiso 1.000000 R
H5b H 0.30086(17) 1.10056(15) 0.17716(13) 0.0320(4) Uiso 1.000000 R
C3 C 0.39536(17) 1.10991(16) 0.37836(13) 0.0273(3) Uani 1.000000 .
H3a H 0.29573(17) 1.09603(16) 0.37541(13) 0.0328(4) Uiso 1.000000 R
H3b H 0.41118(17) 1.06184(16) 0.42204(13) 0.0328(4) Uiso 1.000000 R
C49 C 0.14326(16) 0.40312(16) 0.17422(13) 0.0263(3) Uani 1.000000 .
H49a H 0.15590(16) 0.41012(16) 0.10392(13) 0.0315(4) Uiso 1.000000 R
H49b H 0.23734(16) 0.46936(16) 0.22723(13) 0.0315(4) Uiso 1.000000 R
C48 C 0.09539(19) 0.24136(17) 0.15584(14) 0.0320(4) Uani 1.000000 .
H48a H 0.16437(19) 0.21006(17) 0.12071(14) 0.0385(4) Uiso 1.000000 R
H48b H 0.09836(19) 0.23788(17) 0.22790(14) 0.0385(4) Uiso 1.000000 R
C2 C 0.50461(18) 1.27741(17) 0.43438(14) 0.0332(4) Uani 1.000000 .
H2a H 0.60403(18) 1.29073(17) 0.44346(14) 0.0398(4) Uiso 1.000000 R
H2b H 0.48802(18) 1.32288(17) 0.50821(14) 0.0398(4) Uiso 1.000000 R
C6 C 0.50868(18) 1.28297(16) 0.24736(14) 0.0343(4) Uani 1.000000 .
H6a H 0.49407(18) 1.33169(16) 0.20380(14) 0.0411(5) Uiso 1.000000 R
H6b H 0.60849(18) 1.29726(16) 0.25127(14) 0.0411(5) Uiso 1.000000 R
C40 C 0.56134(18) 0.71181(18) 0.05271(15) 0.0357(4) Uani 1.000000 .
H40a H 0.48780(18) 0.60750(18) 0.01217(15) 0.0428(5) Uiso 1.000000 R
H40b H 0.62353(18) 0.73871(18) 0.00275(15) 0.0428(5) Uiso 1.000000 R
C41 C 0.65426(18) 0.7308(2) 0.15358(16) 0.0405(4) Uani 1.000000 .
H41a H 0.69625(18) 0.6630(2) 0.12889(16) 0.0486(5) Uiso 1.000000 R
H41b H 0.73454(18) 0.8325(2) 0.18935(16) 0.0486(5) Uiso 1.000000 R
C42 C 0.56345(19) 0.6989(2) 0.23750(16) 0.0387(4) Uani 1.000000 .
H42a H 0.62688(19) 0.7178(2) 0.30271(16) 0.0465(5) Uiso 1.000000 R
H42b H 0.49022(19) 0.5940(2) 0.20429(16) 0.0465(5) Uiso 1.000000 R
C47 C -0.05864(19) 0.13270(16) 0.08291(14) 0.0344(4) Uani 1.000000 .
H47a H -0.08868(19) 0.03493(16) 0.08129(14) 0.0412(5) Uiso 1.000000 R
H47b H -0.05787(19) 0.12237(16) 0.00688(14) 0.0412(5) Uiso 1.000000 R
C30 C -0.0261(2) 0.79221(19) 0.56813(13) 0.0379(4) Uani 1.000000 .
H30a H -0.0337(2) 0.86909(19) 0.63175(13) 0.0455(5) Uiso 1.000000 R
H30b H -0.0598(2) 0.70321(19) 0.58111(13) 0.0455(5) Uiso 1.000000 R
C50 C 0.13342(18) 0.84629(18) 0.55826(13) 0.0351(4) Uani 1.000000 .
H50a H 0.19138(18) 0.85946(18) 0.62381(13) 0.0421(5) Uiso 1.000000 R
H50b H 0.17104(18) 0.94291(18) 0.55627(13) 0.0421(5) Uiso 1.000000 R
O1 O 0.11171(10) 0.89613(10) 0.20161(9) 0.0242(2) Uani 1.000000 .
O2 O -0.07229(10) 0.61810(11) 0.10889(8) 0.0238(2) Uani 1.000000 .
H2 H -0.07067(10) 0.63927(11) 0.05570(8) 0.0285(3) Uiso 1.000000 R
C52 C 0.17276(14) 0.81703(14) 0.18696(11) 0.0184(3) Uani 1.000000 .
C51 C 0.07126(14) 0.64680(14) 0.15121(11) 0.0177(3) Uani 1.000000 .
H51 H 0.10347(14) 0.58885(14) 0.09054(11) 0.0212(3) Uiso 1.000000 R

loop_
_atom_site_aniso_label
_atom_site_aniso_U_11
_atom_site_aniso_U_22
_atom_site_aniso_U_33
_atom_site_aniso_U_12
_atom_site_aniso_U_13
_atom_site_aniso_U_23
N1 0.0165(5) 0.0154(5) 0.0264(6) 0.0083(4) 0.0057(5) 0.0079(5)
N2 0.0200(6) 0.0171(5) 0.0177(6) 0.0092(4) 0.0052(4) 0.0077(5)
C0AA 0.0207(7) 0.0192(6) 0.0184(7) 0.0085(5) 0.0042(5) 0.0072(5)
C44 0.0234(7) 0.0193(6) 0.0207(7) 0.0103(5) 0.0065(6) 0.0104(6)
C38 0.0162(6) 0.0163(6) 0.0308(8) 0.0093(5) 0.0061(6) 0.0088(6)
C4 0.0174(6) 0.0159(6) 0.0277(8) 0.0074(5) 0.0045(6) 0.0065(6)
C39 0.0247(7) 0.0241(7) 0.0317(8) 0.0139(6) 0.0109(6) 0.0103(6)
C46 0.0345(8) 0.0207(7) 0.0302(8) 0.0067(6) 0.0080(7) 0.0109(6)
C13 0.0212(7) 0.0264(7) 0.0225(7) 0.0103(6) 0.0058(6) 0.0068(6)
C43 0.0246(7) 0.0341(8) 0.0348(9) 0.0178(6) 0.0070(6) 0.0159(7)
C45 0.0227(7) 0.0192(6) 0.0235(7) 0.0082(5) 0.0071(6) 0.0079(6)
C16 0.0318(8) 0.0332(8) 0.0304(9) 0.0161(7) 0.0128(7) 0.0074(7)
C17 0.0269(8) 0.0347(8) 0.0220(8) 0.0140(7) 0.0021(6) 0.0104(6)
C1 0.0343(9) 0.0175(7) 0.0433(10) 0.0117(6) 0.0081(7) 0.0053(7)
C5 0.0305(8) 0.0186(6) 0.0286(8) 0.0097(6) 0.0084(6) 0.0101(6)
C3 0.0315(8) 0.0242(7) 0.0252(8) 0.0146(6) 0.0063(6) 0.0081(6)
C49 0.0273(7) 0.0266(7) 0.0308(8) 0.0159(6) 0.0080(6) 0.0144(6)
C48 0.0474(10) 0.0305(8) 0.0328(9) 0.0274(7) 0.0146(7) 0.0171(7)
C2 0.0317(8) 0.0254(7) 0.0313(9) 0.0144(7) 0.0025(7) 0.0007(7)
C6 0.0364(9) 0.0188(7) 0.0433(10) 0.0098(6) 0.0130(7) 0.0129(7)
C40 0.0308(8) 0.0334(8) 0.0440(10) 0.0207(7) 0.0160(7) 0.0112(7)
C41 0.0237(8) 0.0402(9) 0.0594(12) 0.0219(7) 0.0116(8) 0.0154(9)
C42 0.0301(8) 0.0442(9) 0.0539(11) 0.0254(8) 0.0073(8) 0.0239(9)
C47 0.0514(10) 0.0213(7) 0.0323(9) 0.0184(7) 0.0130(8) 0.0119(7)
C30 0.0485(10) 0.0365(9) 0.0218(8) 0.0187(8) 0.0140(7) 0.0071(7)
C50 0.0386(9) 0.0355(8) 0.0178(8) 0.0114(7) -0.0012(7) 0.0059(7)
O1 0.0221(5) 0.0234(5) 0.0336(6) 0.0148(4) 0.0082(4) 0.0136(4)
O2 0.0179(5) 0.0306(5) 0.0248(5) 0.0110(4) 0.0027(4) 0.0146(4)
C52 0.0189(6) 0.0201(6) 0.0191(7) 0.0106(5) 0.0058(5) 0.0097(5)
C51 0.0142(6) 0.0202(6) 0.0193(7) 0.0084(5) 0.0033(5) 0.0090(5)

loop_
_atom_type_symbol
_atom_type_scat_dispersion_real
_atom_type_scat_dispersion_imag
_atom_type_scat_Cromer_Mann_a1
_atom_type_scat_Cromer_Mann_a2
_atom_type_scat_Cromer_Mann_a3
_atom_type_scat_Cromer_Mann_a4
_atom_type_scat_Cromer_Mann_b1
_atom_type_scat_Cromer_Mann_b2
_atom_type_scat_Cromer_Mann_b3
_atom_type_scat_Cromer_Mann_b4
_atom_type_scat_Cromer_Mann_c
_atom_type_scat_source
_atom_type_scat_dispersion_source
H 0.00000 0.00000 0.49300 0.32291 0.14019 0.04081 10.51090 26.12570 3.14236 57.79970 0.0030380000826 'International Tables Volume C Table 6.1.1.4 (pp. 500-502)' 'Henke, Gullikson and Davis, At. Data and Nucl. Data Tables, 1993, 54, 2'
C 0.00347 0.00161 2.31000 1.02000 1.58860 0.86500 20.84390 10.20750 0.56870 51.65120 0.215599998832 'International Tables Volume C Table 6.1.1.4 (pp. 500-502)' 'Henke, Gullikson and Davis, At. Data and Nucl. Data Tables, 1993, 54, 2'
O 0.01158 0.00611 3.04850 2.28680 1.54630 0.86700 13.27710 5.70110 0.32390 32.90890 0.250800013542 'International Tables Volume C Table 6.1.1.4 (pp. 500-502)' 'Henke, Gullikson and Davis, At. Data and Nucl. Data Tables, 1993, 54, 2'
N 0.00653 0.00323 12.21260 3.13220 2.01250 1.16630 0.00570 9.89330 28.99750 0.58260 -11.5290002823 'International Tables Volume C Table 6.1.1.4 (pp. 500-502)' 'Henke, Gullikson and Davis, At. Data and Nucl. Data Tables, 1993, 54, 2'

loop_
_geom_angle_atom_site_label_1
_geom_angle_atom_site_label_2
_geom_angle_atom_site_label_3
_geom_angle
_geom_angle_site_symmetry_1
_geom_angle_site_symmetry_3
_geom_angle_publ_flag
C4 N1 C38 117.15(10) . . ?
C52 N1 C38 123.58(10) . . ?
C52 N1 C4 119.26(11) . . ?
C44 N2 C0AA 116.49(10) . . ?
C51 N2 C0AA 115.60(10) . . ?
C51 N2 C44 115.63(10) . . ?
C13 C0AA N2 116.74(11) . . ?
C17 C0AA N2 111.38(11) . . ?
C17 C0AA C13 109.79(12) . . ?
C45 C44 N2 115.78(11) . . ?
C49 C44 N2 111.16(11) . . ?
C49 C44 C45 109.46(11) . . ?
C39 C38 N1 110.50(11) . . ?
C43 C38 N1 112.42(12) . . ?
C43 C38 C39 111.78(12) . . ?
C5 C4 N1 113.56(11) . . ?
C3 C4 N1 111.88(11) . . ?
C3 C4 C5 112.15(12) . . ?
C40 C39 C38 111.07(12) . . ?
C47 C46 C45 111.21(12) . . ?
C16 C13 C0AA 110.13(12) . . ?
C42 C43 C38 111.04(13) . . ?
C46 C45 C44 110.08(12) . . ?
C30 C16 C13 111.50(14) . . ?
C50 C17 C0AA 111.23(13) . . ?
C6 C1 C2 110.70(13) . . ?
C6 C5 C4 110.11(13) . . ?
C2 C3 C4 110.10(12) . . ?
C48 C49 C44 111.87(12) . . ?
C47 C48 C49 112.36(13) . . ?
C3 C2 C1 111.15(13) . . ?
C5 C6 C1 111.53(12) . . ?
C41 C40 C39 111.45(14) . . ?
C42 C41 C40 111.26(13) . . ?
C41 C42 C43 111.81(14) . . ?
C48 C47 C46 111.33(13) . . ?
C50 C30 C16 111.05(13) . . ?
C30 C50 C17 111.92(13) . . ?
O1 C52 N1 122.97(12) . . ?
C51 C52 N1 120.15(11) . . ?
C51 C52 O1 116.79(11) . . ?
O2 C51 N2 115.45(10) . . ?
C52 C51 N2 109.01(10) . . ?
C52 C51 O2 105.54(10) . . ?

loop_
_geom_bond_atom_site_label_1
_geom_bond_atom_site_label_2
_geom_bond_distance
_geom_bond_site_symmetry_2
_geom_bond_publ_flag
N1 C38 1.4796(17) . ?
N1 C4 1.4848(16) . ?
N1 C52 1.3463(17) . ?
N2 C0AA 1.4746(17) . ?
N2 C44 1.4789(16) . ?
N2 C51 1.4411(17) . ?
C0AA C13 1.5353(19) . ?
C0AA C17 1.527(2) . ?
C44 C45 1.5333(19) . ?
C44 C49 1.530(2) . ?
C38 C39 1.529(2) . ?
C38 C43 1.524(2) . ?
C4 C5 1.528(2) . ?
C4 C3 1.527(2) . ?
C39 C40 1.530(2) . ?
C46 C45 1.5315(19) . ?
C46 C47 1.519(2) . ?
C13 C16 1.529(2) . ?
C43 C42 1.532(2) . ?
C16 C30 1.520(2) . ?
C17 C50 1.528(2) . ?
C1 C2 1.520(2) . ?
C1 C6 1.521(2) . ?
C5 C6 1.5308(19) . ?
C3 C2 1.530(2) . ?
C49 C48 1.535(2) . ?
C48 C47 1.521(2) . ?
C40 C41 1.520(3) . ?
C41 C42 1.515(3) . ?
C30 C50 1.520(2) . ?
O1 C52 1.2362(16) . ?
O2 C51 1.4278(16) . ?
C52 C51 1.5585(17) . ?
